data_7204299
loop_
_publ_author_name
'Zhang, Yan'
'Xue, Jie'
'Gao, Yi'
'Fun, Hoong-Kun'
'Xu, Jian-Hua'

_publ_section_title
;
 Photoinduced [2+2] cycloadditions (the Paterno--B\"uchi reaction) of
 1-acetylisatin with enol ethers---regioselectivity, diastereoselectivity
 and acid catalysed transformations of the spirooxetane products
;
_journal_coden_ASTM JCSPCE
_journal_issue 3
_journal_name_full 'Journal of the Chemical Society, Perkin Transactions 1'
_journal_page_first 345
_journal_page_last 353
_journal_paper_doi 10.1039/b109697d
_journal_year 2002
_chemical_formula_sum 'C14 H11 N O4'
_chemical_formula_weight 257.24
_space_group_IT_number 15
_symmetry_cell_setting monoclinic
_symmetry_space_group_name_Hall '-C 2yc'
_symmetry_space_group_name_H-M 'C 1 2/c 1'
_atom_sites_solution_hydrogens geom
_atom_sites_solution_primary direct
_atom_sites_solution_secondary difmap
_audit_creation_method SHELXL-97
_cell_angle_alpha 90.00
_cell_angle_beta 121.111(1)
_cell_angle_gamma 90.00
_cell_formula_units_Z 8
_cell_length_a 19.2158(1)
_cell_length_b 9.2422(2)
_cell_length_c 15.6965(3)
_cell_measurement_reflns_used 3352
_cell_measurement_temperature 293(2)
_cell_measurement_theta_max 28.29
_cell_measurement_theta_min 2.48
_cell_volume 2386.69(7)
_computing_cell_refinement 'SAINT (Siemens, 1996)'
_computing_data_collection 'SMART (Siemens, 1996)'
_computing_data_reduction SAINT
_computing_molecular_graphics SHELXTL
_computing_publication_material
;
SHELXTL, PARST (Nardelli, 1995) and PLATON (Spek, 1990)
;
_computing_structure_refinement SHELXTL
_computing_structure_solution 'SHELXTL (Sheldrick, 1997)'
_diffrn_ambient_temperature 293(2)
_diffrn_detector_area_resol_mean 8.33
_diffrn_measured_fraction_theta_full 0.973
_diffrn_measured_fraction_theta_max 0.973
_diffrn_measurement_device_type
;
Siemens SMART CCD area detector diffractometer
;
_diffrn_measurement_method '\w scans'
_diffrn_radiation_monochromator graphite
_diffrn_radiation_source 'fine-focus sealed tube'
_diffrn_radiation_type MoK\a
_diffrn_radiation_wavelength 0.71073
_diffrn_reflns_av_R_equivalents 0.1385
_diffrn_reflns_av_sigmaI/netI 0.1312
_diffrn_reflns_limit_h_max 13
_diffrn_reflns_limit_h_min -25
_diffrn_reflns_limit_k_max 12
_diffrn_reflns_limit_k_min -10
_diffrn_reflns_limit_l_max 20
_diffrn_reflns_limit_l_min -15
_diffrn_reflns_number 8222
_diffrn_reflns_theta_full 28.30
_diffrn_reflns_theta_max 28.30
_diffrn_reflns_theta_min 2.48
_diffrn_standards_decay_% 0
_exptl_absorpt_coefficient_mu 0.106
_exptl_absorpt_correction_type none
_exptl_crystal_colour colourless
_exptl_crystal_density_diffrn 1.432
_exptl_crystal_density_method 'not measured'
_exptl_crystal_description block
_exptl_crystal_F_000 1072
_exptl_crystal_size_max 0.30
_exptl_crystal_size_mid 0.24
_exptl_crystal_size_min 0.20
_refine_diff_density_max 0.532
_refine_diff_density_min -0.476
_refine_diff_density_rms 0.116
_refine_ls_extinction_coef 0.0128(19)
_refine_ls_extinction_expression Fc^*^==kFc[1+0.001xFc^2^\l^3^/sin(2\q)]^-1/4^
_refine_ls_extinction_method SHELXL
_refine_ls_goodness_of_fit_ref 0.886
_refine_ls_hydrogen_treatment mixed
_refine_ls_matrix_type full
_refine_ls_number_parameters 173
_refine_ls_number_reflns 2893
_refine_ls_number_restraints 0
_refine_ls_restrained_S_all 0.886
_refine_ls_R_factor_all 0.1383
_refine_ls_R_factor_gt 0.0789
_refine_ls_shift/su_max 0.000
_refine_ls_shift/su_mean 0.000
_refine_ls_structure_factor_coef Fsqd
_refine_ls_weighting_details 'calc w==1/[\s^2^(Fo^2^)+(0.1078P)^2^+0.0000P] where P==(Fo^2^+2Fc^2^)/3'
_refine_ls_weighting_scheme calc
_refine_ls_wR_factor_gt 0.1902
_refine_ls_wR_factor_ref 0.2124
_reflns_number_gt 1349
_reflns_number_total 2893
_reflns_threshold_expression 'I > 2\s(I)'
_cod_data_source_file b109697d.txt
_cod_data_source_block compound8
_cod_original_sg_symbol_H-M C2/c
_cod_database_code 7204299

loop_
_symmetry_equiv_pos_as_xyz
'x, y, z'
'-x, y, -z+1/2'
'x+1/2, y+1/2, z'
'-x+1/2, y+1/2, -z+1/2'
'-x, -y, -z'
'x, -y, z-1/2'
'-x+1/2, -y+1/2, -z'
'x+1/2, -y+1/2, z-1/2'

loop_
_atom_site_label
_atom_site_type_symbol
_atom_site_fract_x
_atom_site_fract_y
_atom_site_fract_z
_atom_site_U_iso_or_equiv
_atom_site_adp_type
_atom_site_occupancy
_atom_site_symmetry_multiplicity
_atom_site_calc_flag
_atom_site_refinement_flags
_atom_site_disorder_assembly
_atom_site_disorder_group
O1 O 0.22503(16) 0.3396(3) 0.38753(17) 0.0738(8) Uani 1 1 d . . .
O2 O 0.22868(11) 0.1421(2) 0.29500(13) 0.0520(6) Uani 1 1 d . . .
O3 O 0.11606(17) -0.1083(3) 0.23077(17) 0.0834(9) Uani 1 1 d . . .
O4 O 0.05513(16) -0.1797(3) -0.06136(19) 0.0741(8) Uani 1 1 d . . .
N1 N 0.10048(13) -0.0461(2) 0.07802(16) 0.0397(6) Uani 1 1 d . . .
C1 C 0.11670(15) 0.0826(3) 0.04060(19) 0.0361(6) Uani 1 1 d . . .
C2 C 0.1068(2) 0.1084(3) -0.0517(2) 0.0550(9) Uani 1 1 d . . .
H2A H 0.0858 0.0376 -0.1009 0.066 Uiso 1 1 calc R . .
C3 C 0.1291(2) 0.2423(4) -0.0686(3) 0.0709(11) Uani 1 1 d . . .
H3A H 0.1236 0.2612 -0.1301 0.085 Uiso 1 1 calc R . .
C4 C 0.1594(3) 0.3484(4) 0.0031(3) 0.0728(11) Uani 1 1 d . . .
H4A H 0.1730 0.4383 -0.0108 0.087 Uiso 1 1 calc R . .
C5 C 0.16964(19) 0.3223(3) 0.0957(2) 0.0507(8) Uani 1 1 d . . .
H5A H 0.1922 0.3924 0.1453 0.061 Uiso 1 1 calc R . .
C6 C 0.14588(15) 0.1907(3) 0.11300(18) 0.0354(6) Uani 1 1 d . . .
C7 C 0.14957(16) 0.1345(3) 0.20401(18) 0.0374(6) Uani 1 1 d . . .
C9 C 0.1689(2) 0.4335(4) 0.3175(3) 0.0725(11) Uani 1 1 d . . .
H9A H 0.1770 0.5331 0.3221 0.087 Uiso 1 1 calc R . .
C10 C 0.1035(2) 0.3735(4) 0.2440(2) 0.0609(9) Uani 1 1 d . . .
H10A H 0.0597 0.4224 0.1923 0.073 Uiso 1 1 calc R . .
C11 C 0.11135(17) 0.2145(3) 0.2575(2) 0.0451(7) Uani 1 1 d . . .
H11A H 0.0666 0.1647 0.2582 0.054 Uiso 1 1 calc R . .
C8 C 0.19467(19) 0.1990(4) 0.3502(2) 0.0547(9) Uani 1 1 d . . .
H8A H 0.1965 0.1322 0.3998 0.066 Uiso 1 1 calc R . .
C12 C 0.12071(17) -0.0220(3) 0.1766(2) 0.0484(8) Uani 1 1 d . . .
C13 C 0.07453(17) -0.1778(3) 0.0249(2) 0.0480(8) Uani 1 1 d . . .
C14 C 0.0698(2) -0.3078(3) 0.0780(3) 0.0708(11) Uani 1 1 d . . .
H14A H 0.0880 -0.2830 0.1458 0.106 Uiso 1 1 calc R . .
H14B H 0.1038 -0.3830 0.0768 0.106 Uiso 1 1 calc R . .
H14C H 0.0146 -0.3413 0.0457 0.106 Uiso 1 1 calc R . .

loop_
_atom_site_aniso_label
_atom_site_aniso_U_11
_atom_site_aniso_U_22
_atom_site_aniso_U_33
_atom_site_aniso_U_23
_atom_site_aniso_U_13
_atom_site_aniso_U_12
O1 0.0862(18) 0.0794(19) 0.0533(14) -0.0274(13) 0.0343(13) -0.0201(13)
O2 0.0487(13) 0.0570(13) 0.0408(11) -0.0018(9) 0.0165(10) 0.0011(9)
O3 0.135(2) 0.0545(15) 0.0526(14) 0.0135(11) 0.0431(16) -0.0247(14)
O4 0.0984(19) 0.0540(15) 0.0637(16) -0.0247(12) 0.0375(14) -0.0197(11)
N1 0.0471(14) 0.0316(12) 0.0380(12) -0.0012(9) 0.0203(11) 0.0000(9)
C1 0.0420(15) 0.0342(14) 0.0413(14) -0.0020(11) 0.0282(13) 0.0010(11)
C2 0.086(2) 0.0477(19) 0.0492(18) -0.0129(14) 0.0475(17) -0.0089(15)
C3 0.121(3) 0.062(2) 0.061(2) -0.0102(17) 0.070(2) -0.025(2)
C4 0.134(3) 0.047(2) 0.070(2) -0.0076(16) 0.076(2) -0.0297(19)
C5 0.077(2) 0.0382(16) 0.0535(17) -0.0086(13) 0.0457(17) -0.0129(13)
C6 0.0416(15) 0.0344(14) 0.0387(14) -0.0011(11) 0.0267(12) -0.0024(10)
C7 0.0417(15) 0.0371(14) 0.0303(13) -0.0004(11) 0.0164(12) -0.0020(11)
C9 0.117(3) 0.054(2) 0.075(3) -0.0142(19) 0.070(3) -0.003(2)
C10 0.083(3) 0.061(2) 0.0523(19) -0.0052(16) 0.044(2) 0.0134(17)
C11 0.0525(18) 0.0525(18) 0.0387(15) -0.0047(13) 0.0296(14) -0.0075(13)
C8 0.069(2) 0.060(2) 0.0347(15) -0.0020(14) 0.0272(16) -0.0090(15)
C12 0.0583(19) 0.0389(16) 0.0410(16) 0.0062(13) 0.0208(14) -0.0036(12)
C13 0.0415(17) 0.0386(16) 0.0551(19) -0.0071(13) 0.0189(14) -0.0016(11)
C14 0.074(2) 0.0339(17) 0.080(3) 0.0022(16) 0.022(2) -0.0011(14)

loop_
_atom_type_symbol
_atom_type_description
_atom_type_scat_dispersion_real
_atom_type_scat_dispersion_imag
_atom_type_scat_source
C C 0.0033 0.0016 'International Tables Vol C Tables 4.2.6.8 and 6.1.1.4'
H H 0.0000 0.0000 'International Tables Vol C Tables 4.2.6.8 and 6.1.1.4'
N N 0.0061 0.0033 'International Tables Vol C Tables 4.2.6.8 and 6.1.1.4'
O O 0.0106 0.0060 'International Tables Vol C Tables 4.2.6.8 and 6.1.1.4'

loop_
_geom_angle_atom_site_label_1
_geom_angle_atom_site_label_2
_geom_angle_atom_site_label_3
_geom_angle
_geom_angle_site_symmetry_1
_geom_angle_site_symmetry_3
_geom_angle_publ_flag
C9 O1 C8 105.2(3) . . ?
C8 O2 C7 92.29(19) . . ?
C12 N1 C13 126.8(2) . . ?
C12 N1 C1 109.0(2) . . ?
C13 N1 C1 124.0(2) . . ?
C2 C1 C6 120.7(2) . . ?
C2 C1 N1 129.3(2) . . ?
C6 C1 N1 110.0(2) . . ?
C3 C2 C1 118.0(3) . . ?
C3 C2 H2A 121.0 . . ?
C1 C2 H2A 121.0 . . ?
C4 C3 C2 121.6(3) . . ?
C4 C3 H3A 119.2 . . ?
C2 C3 H3A 119.2 . . ?
C3 C4 C5 120.4(3) . . ?
C3 C4 H4A 119.8 . . ?
C5 C4 H4A 119.8 . . ?
C6 C5 C4 118.7(3) . . ?
C6 C5 H5A 120.7 . . ?
C4 C5 H5A 120.7 . . ?
C5 C6 C1 120.5(2) . . ?
C5 C6 C7 130.0(2) . . ?
C1 C6 C7 109.4(2) . . ?
O2 C7 C6 115.7(2) . . ?
O2 C7 C12 111.5(2) . . ?
C6 C7 C12 103.3(2) . . ?
O2 C7 C11 89.55(19) . . ?
C6 C7 C11 123.4(2) . . ?
C12 C7 C11 113.4(2) . . ?
C10 C9 O1 115.8(3) . . ?
C10 C9 H9A 122.1 . . ?
O1 C9 H9A 122.1 . . ?
C9 C10 C11 108.2(3) . . ?
C9 C10 H10A 125.9 . . ?
C11 C10 H10A 125.9 . . ?
C10 C11 C8 102.1(2) . . ?
C10 C11 C7 115.8(2) . . ?
C8 C11 C7 85.1(2) . . ?
C10 C11 H11A 116.3 . . ?
C8 C11 H11A 116.3 . . ?
C7 C11 H11A 116.3 . . ?
O1 C8 O2 111.6(3) . . ?
O1 C8 C11 108.3(3) . . ?
O2 C8 C11 92.3(2) . . ?
O1 C8 H8A 114.2 . . ?
O2 C8 H8A 114.2 . . ?
C11 C8 H8A 114.2 . . ?
O3 C12 N1 126.5(3) . . ?
O3 C12 C7 125.3(3) . . ?
N1 C12 C7 108.3(2) . . ?
O4 C13 N1 119.1(3) . . ?
O4 C13 C14 122.9(3) . . ?
N1 C13 C14 118.0(3) . . ?
C13 C14 H14A 109.5 . . ?
C13 C14 H14B 109.5 . . ?
H14A C14 H14B 109.5 . . ?
C13 C14 H14C 109.5 . . ?
H14A C14 H14C 109.5 . . ?
H14B C14 H14C 109.5 . . ?

loop_
_geom_bond_atom_site_label_1
_geom_bond_atom_site_label_2
_geom_bond_distance
_geom_bond_site_symmetry_2
_geom_bond_publ_flag
O1 C9 1.378(4) . ?
O1 C8 1.421(4) . ?
O2 C8 1.428(3) . ?
O2 C7 1.453(3) . ?
O3 C12 1.202(3) . ?
O4 C13 1.205(4) . ?
N1 C12 1.405(4) . ?
N1 C13 1.412(3) . ?
N1 C1 1.430(3) . ?
C1 C2 1.381(4) . ?
C1 C6 1.395(4) . ?
C2 C3 1.379(4) . ?
C2 H2A 0.9300 . ?
C3 C4 1.375(4) . ?
C3 H3A 0.9300 . ?
C4 C5 1.384(4) . ?
C4 H4A 0.9300 . ?
C5 C6 1.375(4) . ?
C5 H5A 0.9300 . ?
C6 C7 1.487(3) . ?
C7 C12 1.529(4) . ?
C7 C11 1.559(4) . ?
C9 C10 1.312(5) . ?
C9 H9A 0.9300 . ?
C10 C11 1.481(4) . ?
C10 H10A 0.9300 . ?
C11 C8 1.514(4) . ?
C11 H11A 0.9800 . ?
C8 H8A 0.9800 . ?
C13 C14 1.492(4) . ?
C14 H14A 0.9600 . ?
C14 H14B 0.9600 . ?
C14 H14C 0.9600 . ?

loop_
_geom_torsion_atom_site_label_1
_geom_torsion_atom_site_label_2
_geom_torsion_atom_site_label_3
_geom_torsion_atom_site_label_4
_geom_torsion
_geom_torsion_site_symmetry_1
_geom_torsion_site_symmetry_2
_geom_torsion_site_symmetry_3
_geom_torsion_site_symmetry_4
_geom_torsion_publ_flag
C12 N1 C1 C2 179.4(3) . . . . ?
C13 N1 C1 C2 4.0(4) . . . . ?
C12 N1 C1 C6 -1.0(3) . . . . ?
C13 N1 C1 C6 -176.4(2) . . . . ?
C6 C1 C2 C3 2.0(5) . . . . ?
N1 C1 C2 C3 -178.4(3) . . . . ?
C1 C2 C3 C4 -0.8(6) . . . . ?
C2 C3 C4 C5 1.1(6) . . . . ?
C3 C4 C5 C6 -2.7(6) . . . . ?
C4 C5 C6 C1 3.9(5) . . . . ?
C4 C5 C6 C7 -179.8(3) . . . . ?
C2 C1 C6 C5 -3.7(4) . . . . ?
N1 C1 C6 C5 176.7(2) . . . . ?
C2 C1 C6 C7 179.4(2) . . . . ?
N1 C1 C6 C7 -0.3(3) . . . . ?
C8 O2 C7 C6 134.2(2) . . . . ?
C8 O2 C7 C12 -108.2(2) . . . . ?
C8 O2 C7 C11 6.8(2) . . . . ?
C5 C6 C7 O2 -53.2(4) . . . . ?
C1 C6 C7 O2 123.4(2) . . . . ?
C5 C6 C7 C12 -175.3(3) . . . . ?
C1 C6 C7 C12 1.3(3) . . . . ?
C5 C6 C7 C11 54.6(4) . . . . ?
C1 C6 C7 C11 -128.8(3) . . . . ?
C8 O1 C9 C10 5.0(4) . . . . ?
O1 C9 C10 C11 -1.9(4) . . . . ?
C9 C10 C11 C8 -1.9(3) . . . . ?
C9 C10 C11 C7 -92.3(3) . . . . ?
O2 C7 C11 C10 94.7(3) . . . . ?
C6 C7 C11 C10 -26.3(4) . . . . ?
C12 C7 C11 C10 -152.1(3) . . . . ?
O2 C7 C11 C8 -6.4(2) . . . . ?
C6 C7 C11 C8 -127.4(3) . . . . ?
C12 C7 C11 C8 106.8(2) . . . . ?
C9 O1 C8 O2 94.3(3) . . . . ?
C9 O1 C8 C11 -5.9(3) . . . . ?
C7 O2 C8 O1 -117.8(3) . . . . ?
C7 O2 C8 C11 -7.0(2) . . . . ?
C10 C11 C8 O1 4.9(3) . . . . ?
C7 C11 C8 O1 120.2(2) . . . . ?
C10 C11 C8 O2 -108.8(2) . . . . ?
C7 C11 C8 O2 6.6(2) . . . . ?
C13 N1 C12 O3 -3.3(5) . . . . ?
C1 N1 C12 O3 -178.5(3) . . . . ?
C13 N1 C12 C7 177.0(2) . . . . ?
C1 N1 C12 C7 1.8(3) . . . . ?
O2 C7 C12 O3 53.5(4) . . . . ?
C6 C7 C12 O3 178.4(3) . . . . ?
C11 C7 C12 O3 -45.7(4) . . . . ?
O2 C7 C12 N1 -126.8(2) . . . . ?
C6 C7 C12 N1 -1.9(3) . . . . ?
C11 C7 C12 N1 134.0(2) . . . . ?
C12 N1 C13 O4 176.1(3) . . . . ?
C1 N1 C13 O4 -9.4(4) . . . . ?
C12 N1 C13 C14 -1.9(4) . . . . ?
C1 N1 C13 C14 172.6(3) . . . . ?

loop_
_cod_changelog_entry_id
_cod_changelog_entry_author
_cod_changelog_entry_date
_cod_changelog_entry_text
1 'Vaitkus, Antanas' 2022-04-22T18:30:00+03:00 'Updated bibliographic information.'

loop_
_cod_related_entry_id
_cod_related_entry_database
_cod_related_entry_code
1 ChemSpider 4416417
